data_7708901
loop_
_publ_author_name
'Ibni Hashim, Ishfaq'
'Scattolin, Thomas'
'Tzouras, Nikolaos V.'
'Bourda, Laurens'
'Van Hecke, Kristof'
'Ritacco, Ida'
'Caporaso, Lucia'
'Cavallo, Luigi'
'Nolan, Steven P.'
'Cazin, Catherine S. J.'

_publ_section_title
;
 Straightforward synthesis of [Cu(NHC)(alkynyl)] and [Cu(NHC)(thiolato)]
 complexes (NHC = N-heterocyclic carbene).
;
_journal_issue 1
_journal_name_full 'Dalton transactions (Cambridge, England : 2003)'
_journal_page_first 231
_journal_page_last 240
_journal_paper_doi 10.1039/d1dt03710b
_journal_volume 51
_journal_year 2021
_chemical_formula_moiety 'C79 H71 Cu N2 O4 S, C4 H8 O'
_chemical_formula_sum 'C83 H79 Cu N2 O5 S'
_chemical_formula_weight 1280.10
_space_group_crystal_system monoclinic
_space_group_IT_number 14
_space_group_name_Hall '-P 2yn'
_space_group_name_H-M_alt 'P 1 21/n 1'
_atom_sites_solution_hydrogens geom
_atom_sites_solution_primary direct
_audit_creation_date 2021-09-22
_audit_creation_method
;
Olex2 1.5
(compiled 2021.08.20 svn.r13c46975 for OlexSys, GUI svn.r6396)
;
_audit_update_record
;
2021-09-23 deposited with the CCDC.	2021-11-22 downloaded from the CCDC.
;
_cell_angle_alpha 90
_cell_angle_beta 99.8190(10)
_cell_angle_gamma 90
_cell_formula_units_Z 4
_cell_length_a 10.94570(10)
_cell_length_b 26.9367(2)
_cell_length_c 22.4800(2)
_cell_measurement_reflns_used 18089
_cell_measurement_temperature 100(2)
_cell_measurement_theta_max 73.7960
_cell_measurement_theta_min 3.2660
_cell_volume 6530.94(10)
_computing_cell_refinement 'CrysAlisPro 1.171.40.67a (Rigaku OD, 2019)'
_computing_data_collection 'CrysAlisPro 1.171.40.67a (Rigaku OD, 2019)'
_computing_data_reduction 'CrysAlisPro 1.171.40.67a (Rigaku OD, 2019)'
_computing_molecular_graphics 'Olex2 1.5 (Dolomanov et al., 2009)'
_computing_publication_material 'Olex2 1.5 (Dolomanov et al., 2009)'
_computing_structure_refinement 'SHELXL 2018/3 (Sheldrick, 2015)'
_computing_structure_solution 'SHELXT 2018/2 (Sheldrick, 2018)'
_diffrn_ambient_temperature 100(2)
_diffrn_detector_area_resol_mean 10.4839
_diffrn_detector_type Atlas
_diffrn_measured_fraction_theta_full 0.999
_diffrn_measured_fraction_theta_max 0.983
_diffrn_measurement_details
;
List of Runs (angles in degrees, time in seconds):

  # Type    Start    End  Width  t~exp~   \w     \q     \k     \f   Frames
#--------------------------------------------------------------------------
  1  \w    -87.00  -6.00   1.00    5.00    --  -41.68 125.00 120.00   81
  2  \w    -70.00  31.00   1.00    5.00    --  -41.68  57.00 -60.00  101
  3  \w     30.00 134.00   1.00   20.00    --  106.01 -30.00  60.00  104
  4  \w     33.00 112.00   1.00   20.00    --  106.01-125.00  90.00   79
  5  \w     78.00 178.00   1.00   20.00    --  106.01  30.00-120.00  100
  6  \w     97.00 178.00   1.00   20.00    --  106.01 125.00 120.00   81
  7  \w     80.00 178.00   1.00   20.00    --  106.01  45.00  30.00   98
  8  \w     14.00 115.00   1.00    5.00    --   41.68  57.00-180.00  101
  9  \w     14.00 115.00   1.00    5.00    --   41.68  57.00 -30.00  101
 10  \w     77.00 178.00   1.00   20.00    --  106.01  61.00  90.00  101
 11  \w     77.00 178.00   1.00   20.00    --  106.01  61.00 150.00  101
 12  \w     78.00 178.00   1.00   20.00    --  106.01  30.00 -30.00  100
 13  \w     23.00 107.00   1.00   20.00    --  106.01 -94.00-150.00   84
 14  \w    -66.00  33.00   1.00    5.00    --  -41.68  38.00 120.00   99
 15  \w     14.00 115.00   1.00    5.00    --   41.68  57.00  60.00  101
 16  \w     23.00 107.00   1.00   20.00    --  106.01 -94.00 120.00   84
 17  \w     33.00  69.00   1.00   20.00    --  106.01-125.00 -30.00   36
;
_diffrn_measurement_device 'four-circle diffractometer'
_diffrn_measurement_device_type 'SuperNova, Dual, Cu at home/near, Atlas'
_diffrn_measurement_method '\w scans'
_diffrn_radiation_type CuK\a
_diffrn_radiation_wavelength 1.54184
_diffrn_reflns_av_R_equivalents 0.0521
_diffrn_reflns_av_unetI/netI 0.0365
_diffrn_reflns_Laue_measured_fraction_full 0.999
_diffrn_reflns_Laue_measured_fraction_max 0.983
_diffrn_reflns_limit_h_max 13
_diffrn_reflns_limit_h_min -13
_diffrn_reflns_limit_k_max 33
_diffrn_reflns_limit_k_min -31
_diffrn_reflns_limit_l_max 27
_diffrn_reflns_limit_l_min -27
_diffrn_reflns_number 62472
_diffrn_reflns_point_group_measured_fraction_full 0.999
_diffrn_reflns_point_group_measured_fraction_max 0.983
_diffrn_reflns_theta_full 67.684
_diffrn_reflns_theta_max 73.869
_diffrn_reflns_theta_min 2.583
_exptl_absorpt_coefficient_mu 1.214
_exptl_absorpt_correction_T_max 1.000
_exptl_absorpt_correction_T_min 0.649
_exptl_absorpt_correction_type gaussian
_exptl_absorpt_process_details
;
CrysAlisPro 1.171.40.67a (Rigaku Oxford Diffraction, 2019)
Numerical absorption correction based on gaussian integration over
			a multifaceted crystal model
Empirical absorption correction using spherical harmonics,
 implemented in SCALE3 ABSPACK scaling algorithm.
;
_exptl_crystal_colour 'clear colourless'
_exptl_crystal_colour_lustre clear
_exptl_crystal_colour_primary colourless
_exptl_crystal_density_diffrn 1.302
_exptl_crystal_description block
_exptl_crystal_F_000 2704
_exptl_crystal_size_max 0.387
_exptl_crystal_size_mid 0.033
_exptl_crystal_size_min 0.033
_refine_diff_density_max 0.695
_refine_diff_density_min -0.599
_refine_diff_density_rms 0.066
_refine_ls_extinction_method none
_refine_ls_goodness_of_fit_ref 1.155
_refine_ls_hydrogen_treatment constr
_refine_ls_matrix_type full
_refine_ls_number_parameters 870
_refine_ls_number_reflns 12997
_refine_ls_number_restraints 14
_refine_ls_restrained_S_all 1.155
_refine_ls_R_factor_all 0.0741
_refine_ls_R_factor_gt 0.0630
_refine_ls_shift/su_max 0.001
_refine_ls_shift/su_mean 0.000
_refine_ls_structure_factor_coef Fsqd
_refine_ls_weighting_details 'w=1/[\s^2^(Fo^2^)+(0.0228P)^2^+15.5635P] where P=(Fo^2^+2Fc^2^)/3'
_refine_ls_weighting_scheme calc
_refine_ls_wR_factor_gt 0.1361
_refine_ls_wR_factor_ref 0.1411
_reflns_Friedel_coverage 0.000
_reflns_number_gt 11123
_reflns_number_total 12997
_reflns_threshold_expression 'I > 2\s(I)'
_cod_data_source_file d1dt03710b2.cif
_cod_data_source_block 51_01
_cod_depositor_comments 'Adding full bibliography for 7708897--7708904.cif.'
_cod_original_cell_volume 6530.93(10)
_cod_database_code 7708901
_shelx_shelxl_version_number 2018/3
_shelx_space_group_comment
;
The symmetry employed for this shelxl refinement is uniquely defined
by the following loop, which should always be used as a source of
symmetry information in preference to the above space-group names.
They are only intended as comments.
;
_olex2_refinement_description
;
1. Fixed Uiso
 At 1.2 times of:
  All C(H) groups, All C(H,H) groups, All C(H,H,H,H) groups
 At 1.5 times of:
  All C(H,H,H) groups
2. Restrained distances
 O5-C80
 1.436 with sigma of 0.01
 O5-C83
 1.436 with sigma of 0.01
 C80-C81
 1.492 with sigma of 0.01
 C82A-C83
 1.492 with sigma of 0.01
 C82B-C83
 1.492 with sigma of 0.01
 C81-C82A
 1.494 with sigma of 0.01
 C81-C82B
 1.494 with sigma of 0.01
 C80-C83
 2.317 with sigma of 0.02
 O5-C81
 2.337 with sigma of 0.02
 O5-C82A
 2.337 with sigma of 0.02
 O5-C82B
 2.337 with sigma of 0.02
 C83-C81
 2.347 with sigma of 0.02
 C80-C82A
 2.347 with sigma of 0.02
 C80-C82B
 2.347 with sigma of 0.02
3. Uiso/Uaniso restraints and constraints
Uanis(C73A) = Uanis(C73B)
Uanis(C74A) = Uanis(C74B)
Uanis(C75A) = Uanis(C75B)
Uanis(C76A) = Uanis(C76B)
Uanis(C77A) = Uanis(C77B)
Uanis(C78A) = Uanis(C79B)
Uanis(C79A) = Uanis(C78B)
Uanis(O4A) = Uanis(O4B)
4. Others
 Sof(O4B)=Sof(H72C)=Sof(H72D)=Sof(C73B)=Sof(H73A)=Sof(H73B)=Sof(C74B)=
 Sof(H74B)=Sof(C75B)=Sof(H75A)=Sof(H75B)=Sof(C76B)=Sof(C77B)=Sof(C78B)=
 Sof(H78A)=Sof(H78B)=Sof(H78C)=Sof(C79B)=Sof(H79A)=Sof(H79B)=Sof(H79C)=1-FVAR(1)
 Sof(H72A)=Sof(H72B)=Sof(O4A)=Sof(C73A)=Sof(H73C)=Sof(H73D)=Sof(C74A)=
 Sof(H74A)=Sof(C75A)=Sof(H75C)=Sof(H75D)=Sof(C76A)=Sof(C77A)=Sof(C78A)=
 Sof(H78D)=Sof(H78E)=Sof(H78F)=Sof(C79A)=Sof(H79D)=Sof(H79E)=Sof(H79F)=FVAR(1)
 Sof(H81C)=Sof(H81D)=Sof(C82B)=Sof(H82A)=Sof(H82B)=Sof(H83C)=Sof(H83D)=1-FVAR(2)
 Sof(H81A)=Sof(H81B)=Sof(H83A)=Sof(H83B)=Sof(C82A)=Sof(H82C)=Sof(H82D)=FVAR(2)
5.a Ternary CH refined with riding coordinates:
 C10(H10), C24(H24), C43(H43), C57(H57), C74B(H74B), C74A(H74A)
5.b Secondary CH2 refined with riding coordinates:
 C70(H70A,H70B), C72(H72A,H72B), C72(H72C,H72D), C73B(H73A,H73B), C75B(H75A,
 H75B), C80(H80A,H80B), C81(H81A,H81B), C81(H81C,H81D), C82B(H82A,H82B),
 C83(H83A,H83B), C83(H83C,H83D), C73A(H73C,H73D), C75A(H75C,H75D), C82A(H82C,
 H82D)
5.c Aromatic/amide H refined with riding coordinates:
 C2(H2), C3(H3), C6(H6), C8(H8), C12(H12), C13(H13), C14(H14), C15(H15),
 C16(H16), C18(H18), C19(H19), C20(H20), C21(H21), C22(H22), C26(H26), C27(H27),
  C28(H28), C29(H29), C30(H30), C32(H32), C33(H33), C34(H34), C35(H35),
 C36(H36), C39(H39), C41(H41), C45(H45), C46(H46), C47(H47), C48(H48), C49(H49),
  C51(H51), C52(H52), C53(H53), C54(H54), C55(H55), C59(H59), C60(H60),
 C61(H61), C62(H62), C63(H63), C65(H65), C66(H66), C67(H67), C68(H68), C69(H69)
5.d Idealised Me refined as rotating group:
 C23(H23A,H23B,H23C), C56(H56A,H56B,H56C), C78B(H78A,H78B,H78C), C79B(H79A,
 H79B,H79C), C78A(H78D,H78E,H78F), C79A(H79D,H79E,H79F)
;
_olex2_exptl_crystal_mounting_method 'mounted on a LithoLoop'
_olex2_submission_special_instructions 'No special instructions were received'
_oxdiff_exptl_absorpt_empirical_details
;
Empirical correction (ABSPACK) includes:
- Absorption correction using spherical harmonics
- Frame scaling
;

loop_
_space_group_symop_operation_xyz
'x, y, z'
'-x+1/2, y+1/2, -z+1/2'
'-x, -y, -z'
'x-1/2, -y-1/2, z-1/2'

loop_
_atom_site_label
_atom_site_type_symbol
_atom_site_fract_x
_atom_site_fract_y
_atom_site_fract_z
_atom_site_U_iso_or_equiv
_atom_site_adp_type
_atom_site_occupancy
_atom_site_site_symmetry_order
_atom_site_calc_flag
_atom_site_refinement_flags_posn
_atom_site_refinement_flags_adp
_atom_site_refinement_flags_occupancy
_atom_site_disorder_assembly
_atom_site_disorder_group
Cu1 Cu 0.47196(4) 0.63210(2) 0.72164(2) 0.01974(11) Uani 1 1 d . . . . .
S1 S 0.74102(7) 0.61702(3) 0.77036(4) 0.02412(16) Uani 1 1 d . . . . .
O1 O 0.6262(2) 0.60028(9) 0.73002(11) 0.0291(5) Uani 1 1 d . . . . .
O2 O 0.8248(2) 0.64079(10) 0.73621(11) 0.0339(6) Uani 1 1 d . . . . .
O3 O 0.7128(2) 0.64478(9) 0.82117(11) 0.0314(5) Uani 1 1 d . . . . .
O4B O 0.8910(8) 0.5758(3) 0.9293(3) 0.0626(15) Uani 0.461(3) 1 d . . P A 2
N1 N 0.2186(2) 0.63877(8) 0.73987(10) 0.0133(4) Uani 1 1 d . . . . .
N2 N 0.2580(2) 0.69878(8) 0.68392(10) 0.0145(5) Uani 1 1 d . . . . .
C1 C 0.3111(2) 0.65865(10) 0.71443(12) 0.0151(5) Uani 1 1 d . . . . .
C2 C 0.1094(3) 0.66563(11) 0.72538(13) 0.0178(6) Uani 1 1 d . . . . .
H2 H 0.032601 0.658777 0.737981 0.021 Uiso 1 1 calc R U . . .
C3 C 0.1339(3) 0.70327(11) 0.68995(13) 0.0177(6) Uani 1 1 d . . . . .
H3 H 0.077509 0.728136 0.672409 0.021 Uiso 1 1 calc R U . . .
C4 C 0.2308(2) 0.59326(10) 0.77409(12) 0.0145(5) Uani 1 1 d . . . . .
C5 C 0.1956(2) 0.54883(11) 0.74399(12) 0.0158(5) Uani 1 1 d . . . . .
C6 C 0.2063(3) 0.50528(11) 0.77798(13) 0.0180(6) Uani 1 1 d . . . . .
H6 H 0.181963 0.474656 0.758554 0.022 Uiso 1 1 calc R U . . .
C7 C 0.2517(3) 0.50558(11) 0.83958(13) 0.0194(6) Uani 1 1 d . . . . .
C8 C 0.2873(3) 0.55073(11) 0.86786(13) 0.0194(6) Uani 1 1 d . . . . .
H8 H 0.319232 0.550999 0.909898 0.023 Uiso 1 1 calc R U . . .
C9 C 0.2775(2) 0.59527(11) 0.83618(13) 0.0167(6) Uani 1 1 d . . . . .
C10 C 0.1573(3) 0.54787(10) 0.67541(12) 0.0159(5) Uani 1 1 d . . . . .
H10 H 0.140906 0.583228 0.663009 0.019 Uiso 1 1 calc R U . . .
C11 C 0.2624(3) 0.53072(10) 0.64351(13) 0.0172(6) Uani 1 1 d . . . . .
C12 C 0.3835(3) 0.52478(11) 0.67388(13) 0.0199(6) Uani 1 1 d . . . . .
H12 H 0.401183 0.529257 0.716403 0.024 Uiso 1 1 calc R U . . .
C13 C 0.4789(3) 0.51237(12) 0.64285(14) 0.0236(6) Uani 1 1 d . . . . .
H13 H 0.560922 0.508279 0.664294 0.028 Uiso 1 1 calc R U . . .
C14 C 0.4549(3) 0.50601(13) 0.58140(15) 0.0285(7) Uani 1 1 d . . . . .
H14 H 0.520353 0.498025 0.560218 0.034 Uiso 1 1 calc R U . . .
C15 C 0.3348(3) 0.51130(14) 0.55032(14) 0.0299(7) Uani 1 1 d . . . . .
H15 H 0.317857 0.506526 0.507844 0.036 Uiso 1 1 calc R U . . .
C16 C 0.2396(3) 0.52352(12) 0.58110(14) 0.0241(6) Uani 1 1 d . . . . .
H16 H 0.157594 0.527038 0.559423 0.029 Uiso 1 1 calc R U . . .
C17 C 0.0351(3) 0.52042(11) 0.65483(12) 0.0183(6) Uani 1 1 d . . . . .
C18 C 0.0297(3) 0.47068(12) 0.63839(14) 0.0233(6) Uani 1 1 d . . . . .
H18 H 0.104296 0.452183 0.640775 0.028 Uiso 1 1 calc R U . . .
C19 C -0.0834(3) 0.44761(12) 0.61847(15) 0.0270(7) Uani 1 1 d . . . . .
H19 H -0.085578 0.413655 0.606927 0.032 Uiso 1 1 calc R U . . .
C20 C -0.1930(3) 0.47386(13) 0.61539(15) 0.0277(7) Uani 1 1 d . . . . .
H20 H -0.270425 0.458020 0.602217 0.033 Uiso 1 1 calc R U . . .
C21 C -0.1885(3) 0.52351(13) 0.63172(15) 0.0286(7) Uani 1 1 d . . . . .
H21 H -0.263253 0.541812 0.629720 0.034 Uiso 1 1 calc R U . . .
C22 C -0.0754(3) 0.54666(12) 0.65098(14) 0.0236(6) Uani 1 1 d . . . . .
H22 H -0.073503 0.580809 0.661664 0.028 Uiso 1 1 calc R U . . .
C23 C 0.2640(3) 0.45762(12) 0.87504(15) 0.0274(7) Uani 1 1 d . . . . .
H23A H 0.182396 0.447557 0.883221 0.041 Uiso 1 1 calc R U . . .
H23B H 0.320647 0.462535 0.913306 0.041 Uiso 1 1 calc R U . . .
H23C H 0.296807 0.431673 0.851581 0.041 Uiso 1 1 calc R U . . .
C24 C 0.3133(3) 0.64567(11) 0.86543(13) 0.0182(6) Uani 1 1 d . . . . .
H24 H 0.354416 0.664404 0.835907 0.022 Uiso 1 1 calc R U . . .
C25 C 0.4084(3) 0.64294(11) 0.92363(13) 0.0201(6) Uani 1 1 d . . . . .
C26 C 0.5319(3) 0.65188(12) 0.92097(15) 0.0257(7) Uani 1 1 d . . . . .
H26 H 0.555680 0.658000 0.882918 0.031 Uiso 1 1 calc R U . . .
C27 C 0.6216(3) 0.65212(14) 0.97259(16) 0.0335(8) Uani 1 1 d . . . . .
H27 H 0.705861 0.658294 0.969656 0.040 Uiso 1 1 calc R U . . .
C28 C 0.5887(3) 0.64341(13) 1.02806(16) 0.0339(8) Uani 1 1 d . . . . .
H28 H 0.649746 0.643880 1.063588 0.041 Uiso 1 1 calc R U . . .
C29 C 0.4665(4) 0.63402(16) 1.03165(15) 0.0404(9) Uani 1 1 d . . . . .
H29 H 0.443470 0.627463 1.069773 0.048 Uiso 1 1 calc R U . . .
C30 C 0.3762(3) 0.63405(15) 0.97966(15) 0.0335(8) Uani 1 1 d . . . . .
H30 H 0.292014 0.627942 0.982715 0.040 Uiso 1 1 calc R U . . .
C31 C 0.2008(3) 0.67649(11) 0.87401(12) 0.0198(6) Uani 1 1 d . . . . .
C32 C 0.0894(3) 0.65557(12) 0.88169(14) 0.0247(6) Uani 1 1 d . . . . .
H32 H 0.080584 0.620481 0.881074 0.030 Uiso 1 1 calc R U . . .
C33 C -0.0101(3) 0.68532(13) 0.89034(15) 0.0288(7) Uani 1 1 d . . . . .
H33 H -0.086733 0.670455 0.894781 0.035 Uiso 1 1 calc R U . . .
C34 C 0.0021(3) 0.73636(13) 0.89248(16) 0.0307(7) Uani 1 1 d . . . . .
H34 H -0.064606 0.756624 0.900068 0.037 Uiso 1 1 calc R U . . .
C35 C 0.1128(3) 0.75772(13) 0.88342(18) 0.0354(8) Uani 1 1 d . . . . .
H35 H 0.121163 0.792826 0.883575 0.043 Uiso 1 1 calc R U . . .
C36 C 0.2114(3) 0.72804(13) 0.87413(16) 0.0298(7) Uani 1 1 d . . . . .
H36 H 0.286737 0.742983 0.867801 0.036 Uiso 1 1 calc R U . . .
C37 C 0.3190(3) 0.73381(11) 0.64976(12) 0.0165(5) Uani 1 1 d . . . . .
C38 C 0.3326(3) 0.72196(11) 0.59044(12) 0.0176(6) Uani 1 1 d . . . . .
C39 C 0.3853(3) 0.75776(12) 0.55791(13) 0.0224(6) Uani 1 1 d . . . . .
H39 H 0.399162 0.750047 0.518360 0.027 Uiso 1 1 calc R U . . .
C40 C 0.4181(3) 0.80431(12) 0.58168(14) 0.0259(7) Uani 1 1 d . . . . .
C41 C 0.4042(3) 0.81425(12) 0.64076(14) 0.0257(7) Uani 1 1 d . . . . .
H41 H 0.427642 0.845923 0.657504 0.031 Uiso 1 1 calc R U . . .
C42 C 0.3568(3) 0.77918(11) 0.67612(13) 0.0194(6) Uani 1 1 d . . . . .
C43 C 0.2931(3) 0.67147(11) 0.56295(12) 0.0185(6) Uani 1 1 d . . . . .
H43 H 0.290070 0.648398 0.597516 0.022 Uiso 1 1 calc R U . . .
C44 C 0.1623(3) 0.67283(11) 0.52608(13) 0.0200(6) Uani 1 1 d . . . . .
C45 C 0.0772(3) 0.63709(12) 0.53697(14) 0.0247(6) Uani 1 1 d . . . . .
H45 H 0.101611 0.612520 0.566961 0.030 Uiso 1 1 calc R U . . .
C46 C -0.0437(3) 0.63674(14) 0.50449(15) 0.0308(7) Uani 1 1 d . . . . .
H46 H -0.100800 0.611985 0.512236 0.037 Uiso 1 1 calc R U . . .
C47 C -0.0794(3) 0.67236(14) 0.46136(15) 0.0315(8) Uani 1 1 d . . . . .
H47 H -0.161965 0.672831 0.439752 0.038 Uiso 1 1 calc R U . . .
C48 C 0.0054(3) 0.70762(16) 0.44947(18) 0.0427(10) Uani 1 1 d . . . . .
H48 H -0.018624 0.731659 0.418778 0.051 Uiso 1 1 calc R U . . .
C49 C 0.1249(3) 0.70811(14) 0.48200(16) 0.0329(8) Uani 1 1 d . . . . .
H49 H 0.181621 0.732898 0.473966 0.039 Uiso 1 1 calc R U . . .
C50 C 0.3926(3) 0.65116(11) 0.52918(13) 0.0204(6) Uani 1 1 d . . . . .
C51 C 0.3737(3) 0.64171(12) 0.46772(14) 0.0255(7) Uani 1 1 d . . . . .
H51 H 0.294613 0.647539 0.443884 0.031 Uiso 1 1 calc R U . . .
C52 C 0.4708(3) 0.62359(13) 0.44070(16) 0.0319(8) Uani 1 1 d . . . . .
H52 H 0.457226 0.617295 0.398502 0.038 Uiso 1 1 calc R U . . .
C53 C 0.5856(3) 0.61480(14) 0.47456(18) 0.0377(9) Uani 1 1 d . . . . .
H53 H 0.651383 0.602912 0.455827 0.045 Uiso 1 1 calc R U . . .
C54 C 0.6046(4) 0.62339(17) 0.53616(18) 0.0433(10) Uani 1 1 d . . . . .
H54 H 0.683234 0.616810 0.560032 0.052 Uiso 1 1 calc R U . . .
C55 C 0.5091(3) 0.64154(15) 0.56279(16) 0.0348(8) Uani 1 1 d . . . . .
H55 H 0.523239 0.647602 0.605039 0.042 Uiso 1 1 calc R U . . .
C56 C 0.4726(4) 0.84346(14) 0.54584(16) 0.0374(9) Uani 1 1 d . . . . .
H56A H 0.495974 0.828308 0.509771 0.056 Uiso 1 1 calc R U . . .
H56B H 0.546162 0.857923 0.570762 0.056 Uiso 1 1 calc R U . . .
H56C H 0.410948 0.869543 0.533735 0.056 Uiso 1 1 calc R U . . .
C57 C 0.3572(3) 0.79031(11) 0.74298(13) 0.0208(6) Uani 1 1 d . . . . .
H57 H 0.331654 0.758941 0.761251 0.025 Uiso 1 1 calc R U . . .
C58 C 0.2627(3) 0.82976(11) 0.75298(14) 0.0231(6) Uani 1 1 d . . . . .
C59 C 0.1536(3) 0.83564(12) 0.71175(15) 0.0307(7) Uani 1 1 d . . . . .
H59 H 0.142412 0.817678 0.674852 0.037 Uiso 1 1 calc R U . . .
C60 C 0.0604(4) 0.86747(15) 0.72370(17) 0.0391(9) Uani 1 1 d . . . . .
H60 H -0.014522 0.870346 0.695517 0.047 Uiso 1 1 calc R U . . .
C61 C 0.0766(3) 0.89481(13) 0.77632(17) 0.0340(8) Uani 1 1 d . . . . .
H61 H 0.013713 0.917006 0.784055 0.041 Uiso 1 1 calc R U . . .
C62 C 0.1841(3) 0.88981(13) 0.81752(15) 0.0303(7) Uani 1 1 d . . . . .
H62 H 0.195263 0.908537 0.853858 0.036 Uiso 1 1 calc R U . . .
C63 C 0.2768(3) 0.85736(12) 0.80624(14) 0.0258(7) Uani 1 1 d . . . . .
H63 H 0.350520 0.854022 0.835166 0.031 Uiso 1 1 calc R U . . .
C64 C 0.4918(3) 0.79996(12) 0.77220(13) 0.0224(6) Uani 1 1 d . . . . .
C65 C 0.5461(3) 0.84690(12) 0.77531(13) 0.0237(6) Uani 1 1 d . . . . .
H65 H 0.496490 0.875266 0.763236 0.028 Uiso 1 1 calc R U . . .
C66 C 0.6720(3) 0.85244(12) 0.79587(14) 0.0279(7) Uani 1 1 d . . . . .
H66 H 0.707954 0.884626 0.797723 0.033 Uiso 1 1 calc R U . . .
C67 C 0.7459(3) 0.81170(13) 0.81372(15) 0.0319(7) Uani 1 1 d . . . . .
H67 H 0.832363 0.815810 0.827376 0.038 Uiso 1 1 calc R U . . .
C68 C 0.6931(3) 0.76468(13) 0.81158(16) 0.0336(8) Uani 1 1 d . . . . .
H68 H 0.742750 0.736425 0.824162 0.040 Uiso 1 1 calc R U . . .
C69 C 0.5671(3) 0.75952(12) 0.79086(14) 0.0273(7) Uani 1 1 d . . . . .
H69 H 0.531141 0.727343 0.789403 0.033 Uiso 1 1 calc R U . . .
C70 C 0.8165(3) 0.56098(13) 0.79790(16) 0.0303(7) Uani 1 1 d . . . . .
H70A H 0.825411 0.540302 0.762475 0.036 Uiso 1 1 calc R U . . .
H70B H 0.901269 0.569746 0.818202 0.036 Uiso 1 1 calc R U . . .
C71 C 0.7586(3) 0.52856(15) 0.84127(18) 0.0374(9) Uani 1 1 d . . . . .
C72 C 0.6241(3) 0.53787(15) 0.8512(2) 0.0432(10) Uani 1 1 d . . . . .
H72A H 0.563313 0.525779 0.816533 0.052 Uiso 0.539(3) 1 calc R U P A 1
H72B H 0.609280 0.573609 0.857452 0.052 Uiso 0.539(3) 1 calc R U P A 1
H72C H 0.567396 0.543797 0.812623 0.052 Uiso 0.461(3) 1 calc R U P A 2
H72D H 0.619293 0.566194 0.878810 0.052 Uiso 0.461(3) 1 calc R U P A 2
C73B C 0.5954(8) 0.4875(4) 0.8806(5) 0.0413(15) Uani 0.461(3) 1 d . . P A 2
H73A H 0.556600 0.493012 0.916702 0.050 Uiso 0.461(3) 1 calc R U P A 2
H73B H 0.539799 0.466561 0.851472 0.050 Uiso 0.461(3) 1 calc R U P A 2
C74B C 0.722(2) 0.4637(8) 0.8976(8) 0.035(3) Uani 0.461(3) 1 d . . P A 2
H74B H 0.720886 0.427571 0.907822 0.041 Uiso 0.461(3) 1 calc R U P A 2
C75B C 0.7967(11) 0.4967(4) 0.9471(5) 0.063(2) Uani 0.461(3) 1 d . . P A 2
H75A H 0.873766 0.480189 0.966901 0.076 Uiso 0.461(3) 1 calc R U P A 2
H75B H 0.746691 0.506349 0.978027 0.076 Uiso 0.461(3) 1 calc R U P A 2
C76B C 0.8252(11) 0.5427(5) 0.9082(5) 0.0539(19) Uani 0.461(3) 1 d . . P A 2
C77B C 0.7876(8) 0.4763(3) 0.8440(4) 0.0340(11) Uani 0.461(3) 1 d . . P A 2
C78B C 0.9194(10) 0.4598(4) 0.8467(6) 0.060(2) Uani 0.461(3) 1 d . . P A 2
H78A H 0.948300 0.469641 0.809456 0.091 Uiso 0.461(3) 1 calc R U P A 2
H78B H 0.924160 0.423612 0.850947 0.091 Uiso 0.461(3) 1 calc R U P A 2
H78C H 0.971756 0.475369 0.881362 0.091 Uiso 0.461(3) 1 calc R U P A 2
C79B C 0.7153(10) 0.4551(4) 0.7859(6) 0.0444(15) Uani 0.461(3) 1 d . . P A 2
H79A H 0.627820 0.464503 0.782370 0.067 Uiso 0.461(3) 1 calc R U P A 2
H79B H 0.722522 0.418869 0.786562 0.067 Uiso 0.461(3) 1 calc R U P A 2
H79C H 0.748756 0.468362 0.751425 0.067 Uiso 0.461(3) 1 calc R U P A 2
O4A O 0.7050(7) 0.4620(3) 0.7570(3) 0.0626(15) Uani 0.539(3) 1 d . . P A 1
O5 O 0.9162(2) 0.77771(10) 0.63468(12) 0.0394(6) Uani 1 1 d D . . . .
C80 C 0.8317(4) 0.77069(19) 0.6767(2) 0.0556(12) Uani 1 1 d D . . . .
H80A H 0.808766 0.803085 0.692424 0.067 Uiso 1 1 calc R U . . .
H80B H 0.870526 0.749947 0.711116 0.067 Uiso 1 1 calc R U . . .
C81 C 0.7198(5) 0.7455(3) 0.6428(3) 0.104(3) Uani 1 1 d D . . . .
H81A H 0.642800 0.760317 0.652465 0.125 Uiso 0.795(12) 1 calc R U P B 1
H81B H 0.720680 0.709541 0.652140 0.125 Uiso 0.795(12) 1 calc R U P B 1
H81C H 0.660076 0.769496 0.620811 0.125 Uiso 0.205(12) 1 calc R U P B 2
H81D H 0.677675 0.724825 0.669610 0.125 Uiso 0.205(12) 1 calc R U P B 2
C82B C 0.7803(16) 0.7140(5) 0.6001(8) 0.062(9) Uani 0.205(12) 1 d D . P B 2
H82A H 0.825443 0.685427 0.620991 0.074 Uiso 0.205(12) 1 calc R U P B 2
H82B H 0.719160 0.701996 0.565493 0.074 Uiso 0.205(12) 1 calc R U P B 2
C83 C 0.8671(4) 0.75127(16) 0.58077(19) 0.0496(10) Uani 1 1 d D . . . .
H83A H 0.895157 0.716280 0.583432 0.060 Uiso 0.795(12) 1 calc R U P B 1
H83B H 0.893367 0.766889 0.545132 0.060 Uiso 0.795(12) 1 calc R U P B 1
H83C H 0.934155 0.734566 0.563903 0.060 Uiso 0.205(12) 1 calc R U P B 2
H83D H 0.822337 0.774005 0.549915 0.060 Uiso 0.205(12) 1 calc R U P B 2
C73A C 0.6159(7) 0.5065(3) 0.9110(4) 0.0413(15) Uani 0.539(3) 1 d . . P A 1
H73C H 0.619209 0.528199 0.946781 0.050 Uiso 0.539(3) 1 calc R U P A 1
H73D H 0.539783 0.485957 0.906209 0.050 Uiso 0.539(3) 1 calc R U P A 1
C74A C 0.7326(18) 0.4743(6) 0.9153(6) 0.035(3) Uani 0.539(3) 1 d . . P A 1
H74A H 0.757377 0.457329 0.955067 0.041 Uiso 0.539(3) 1 calc R U P A 1
C75A C 0.7076(9) 0.4394(4) 0.8617(4) 0.063(2) Uani 0.539(3) 1 d . . P A 1
H75C H 0.767800 0.411656 0.865669 0.076 Uiso 0.539(3) 1 calc R U P A 1
H75D H 0.622303 0.425911 0.855906 0.076 Uiso 0.539(3) 1 calc R U P A 1
C76A C 0.7252(10) 0.4740(4) 0.8115(4) 0.0539(19) Uani 0.539(3) 1 d . . P A 1
C77A C 0.8307(6) 0.5110(3) 0.8989(3) 0.0340(11) Uani 0.539(3) 1 d . . P A 1
C78A C 0.9512(7) 0.4841(3) 0.8911(4) 0.0444(15) Uani 0.539(3) 1 d . . P A 1
H78D H 0.932192 0.458145 0.860345 0.067 Uiso 0.539(3) 1 calc R U P A 1
H78E H 0.988625 0.468938 0.929587 0.067 Uiso 0.539(3) 1 calc R U P A 1
H78F H 1.009296 0.507943 0.878530 0.067 Uiso 0.539(3) 1 calc R U P A 1
C79A C 0.8570(10) 0.5523(4) 0.9421(6) 0.060(2) Uani 0.539(3) 1 d . . P A 1
H79D H 0.939995 0.565421 0.940961 0.091 Uiso 0.539(3) 1 calc R U P A 1
H79E H 0.853027 0.540223 0.982885 0.091 Uiso 0.539(3) 1 calc R U P A 1
H79F H 0.795376 0.578571 0.931286 0.091 Uiso 0.539(3) 1 calc R U P A 1
C82A C 0.7304(5) 0.7543(3) 0.5767(3) 0.073(3) Uani 0.795(12) 1 d D . P B 1
H82C H 0.687166 0.728272 0.550006 0.087 Uiso 0.795(12) 1 calc R U P B 1
H82D H 0.698086 0.787352 0.562532 0.087 Uiso 0.795(12) 1 calc R U P B 1

loop_
_atom_site_aniso_label
_atom_site_aniso_U_11
_atom_site_aniso_U_22
_atom_site_aniso_U_33
_atom_site_aniso_U_23
_atom_site_aniso_U_13
_atom_site_aniso_U_12
Cu1 0.0153(2) 0.0229(2) 0.0215(2) 0.00167(17) 0.00437(16) 0.00099(17)
S1 0.0186(3) 0.0254(4) 0.0290(4) -0.0014(3) 0.0060(3) 0.0004(3)
O1 0.0209(11) 0.0321(13) 0.0340(13) -0.0048(10) 0.0037(9) 0.0042(9)
O2 0.0239(11) 0.0392(15) 0.0406(14) 0.0048(11) 0.0107(10) -0.0015(10)
O3 0.0324(12) 0.0281(13) 0.0357(13) -0.0079(10) 0.0112(10) -0.0046(10)
O4B 0.078(4) 0.071(4) 0.035(2) -0.023(2) 0.000(2) -0.030(3)
N1 0.0150(11) 0.0127(11) 0.0129(11) -0.0003(9) 0.0043(8) 0.0000(9)
N2 0.0171(11) 0.0131(12) 0.0133(11) 0.0004(9) 0.0022(9) -0.0008(9)
C1 0.0173(13) 0.0155(14) 0.0126(12) -0.0016(10) 0.0032(10) -0.0031(10)
C2 0.0140(13) 0.0190(15) 0.0202(14) -0.0014(11) 0.0024(10) 0.0022(11)
C3 0.0159(13) 0.0185(14) 0.0185(14) 0.0001(11) 0.0020(11) 0.0029(11)
C4 0.0125(12) 0.0140(13) 0.0180(13) 0.0027(10) 0.0059(10) -0.0001(10)
C5 0.0140(12) 0.0167(14) 0.0176(13) -0.0010(11) 0.0051(10) -0.0004(10)
C6 0.0171(13) 0.0155(14) 0.0217(14) -0.0005(11) 0.0043(11) -0.0011(11)
C7 0.0177(13) 0.0174(15) 0.0237(15) 0.0049(12) 0.0053(11) 0.0006(11)
C8 0.0206(14) 0.0224(15) 0.0156(13) 0.0025(11) 0.0038(11) 0.0002(11)
C9 0.0161(13) 0.0166(14) 0.0180(13) -0.0008(11) 0.0044(10) -0.0015(11)
C10 0.0183(13) 0.0136(14) 0.0154(13) 0.0001(10) 0.0015(10) 0.0006(10)
C11 0.0203(14) 0.0124(13) 0.0196(14) 0.0002(11) 0.0050(11) -0.0004(11)
C12 0.0200(14) 0.0215(15) 0.0184(14) -0.0021(11) 0.0042(11) -0.0035(11)
C13 0.0175(14) 0.0274(17) 0.0265(16) -0.0023(13) 0.0053(12) -0.0005(12)
C14 0.0254(16) 0.0357(19) 0.0270(17) -0.0034(14) 0.0115(13) 0.0031(14)
C15 0.0319(17) 0.040(2) 0.0195(15) -0.0046(14) 0.0081(13) 0.0032(15)
C16 0.0228(15) 0.0291(17) 0.0198(15) -0.0016(12) 0.0020(12) 0.0037(13)
C17 0.0181(13) 0.0213(15) 0.0153(13) 0.0017(11) 0.0021(11) -0.0014(11)
C18 0.0212(14) 0.0202(16) 0.0273(16) 0.0015(12) 0.0007(12) 0.0012(12)
C19 0.0315(17) 0.0204(16) 0.0270(16) 0.0007(13) -0.0012(13) -0.0063(13)
C20 0.0199(15) 0.0345(19) 0.0268(16) 0.0057(14) -0.0017(12) -0.0083(13)
C21 0.0186(15) 0.0344(19) 0.0325(17) 0.0033(14) 0.0030(13) -0.0009(13)
C22 0.0228(15) 0.0230(16) 0.0252(15) -0.0014(12) 0.0040(12) 0.0004(12)
C23 0.0290(16) 0.0213(16) 0.0310(17) 0.0090(13) 0.0023(13) -0.0015(13)
C24 0.0197(14) 0.0192(15) 0.0158(13) 0.0007(11) 0.0034(11) -0.0021(11)
C25 0.0246(15) 0.0163(15) 0.0183(14) -0.0011(11) 0.0009(11) -0.0003(11)
C26 0.0253(15) 0.0265(17) 0.0250(16) -0.0017(13) 0.0036(12) 0.0026(13)
C27 0.0243(16) 0.036(2) 0.0375(19) -0.0049(15) -0.0022(14) 0.0029(14)
C28 0.0389(19) 0.0265(18) 0.0297(18) -0.0012(14) -0.0125(14) 0.0013(15)
C29 0.053(2) 0.048(2) 0.0180(16) 0.0054(15) -0.0014(15) -0.0065(19)
C30 0.0319(17) 0.047(2) 0.0211(16) 0.0052(15) 0.0037(13) -0.0086(16)
C31 0.0225(14) 0.0224(16) 0.0133(13) -0.0023(11) -0.0001(11) 0.0010(12)
C32 0.0267(16) 0.0222(16) 0.0262(16) 0.0002(12) 0.0072(12) -0.0008(12)
C33 0.0225(15) 0.0340(19) 0.0300(17) -0.0030(14) 0.0052(13) -0.0040(13)
C34 0.0260(16) 0.0314(19) 0.0333(18) -0.0041(14) 0.0008(13) 0.0089(14)
C35 0.0327(18) 0.0227(18) 0.050(2) -0.0075(16) 0.0047(16) 0.0006(14)
C36 0.0241(16) 0.0242(17) 0.0403(19) -0.0045(14) 0.0033(14) -0.0020(13)
C37 0.0186(13) 0.0167(14) 0.0138(13) 0.0040(11) 0.0010(10) -0.0020(11)
C38 0.0181(13) 0.0192(15) 0.0147(13) 0.0019(11) 0.0002(10) -0.0013(11)
C39 0.0257(15) 0.0268(17) 0.0147(13) 0.0018(12) 0.0031(11) -0.0066(12)
C40 0.0347(17) 0.0229(17) 0.0189(15) 0.0053(12) 0.0010(13) -0.0099(13)
C41 0.0389(18) 0.0186(16) 0.0176(14) 0.0017(12) -0.0004(13) -0.0099(13)
C42 0.0261(15) 0.0183(15) 0.0128(13) 0.0011(11) 0.0009(11) -0.0016(12)
C43 0.0234(14) 0.0181(15) 0.0143(13) 0.0001(11) 0.0040(11) -0.0015(11)
C44 0.0236(14) 0.0221(15) 0.0148(13) -0.0028(11) 0.0047(11) -0.0033(12)
C45 0.0266(15) 0.0244(16) 0.0232(15) 0.0000(13) 0.0041(12) -0.0028(13)
C46 0.0246(16) 0.036(2) 0.0315(17) -0.0035(15) 0.0058(13) -0.0072(14)
C47 0.0219(15) 0.049(2) 0.0222(16) 0.0015(15) -0.0008(12) -0.0034(15)
C48 0.0328(19) 0.056(3) 0.035(2) 0.0215(18) -0.0039(15) -0.0062(18)
C49 0.0260(16) 0.038(2) 0.0320(18) 0.0125(15) -0.0027(14) -0.0081(15)
C50 0.0263(15) 0.0148(14) 0.0212(14) 0.0020(11) 0.0072(12) -0.0013(11)
C51 0.0305(16) 0.0243(17) 0.0227(15) -0.0044(12) 0.0077(13) -0.0051(13)
C52 0.0424(19) 0.0287(18) 0.0279(17) -0.0063(14) 0.0151(15) -0.0048(15)
C53 0.040(2) 0.035(2) 0.044(2) 0.0054(16) 0.0239(17) 0.0082(16)
C54 0.0317(19) 0.060(3) 0.039(2) 0.0154(19) 0.0103(16) 0.0169(18)
C55 0.0322(18) 0.050(2) 0.0228(16) 0.0056(15) 0.0068(14) 0.0065(16)
C56 0.056(2) 0.0307(19) 0.0244(17) 0.0049(14) 0.0038(16) -0.0232(17)
C57 0.0329(16) 0.0140(14) 0.0146(14) 0.0004(11) 0.0015(12) -0.0030(12)
C58 0.0319(16) 0.0177(15) 0.0194(14) 0.0028(12) 0.0039(12) -0.0043(12)
C59 0.0425(19) 0.0224(17) 0.0249(16) -0.0005(13) -0.0011(14) 0.0057(14)
C60 0.046(2) 0.036(2) 0.0322(19) 0.0016(16) -0.0033(16) 0.0137(17)
C61 0.0402(19) 0.0246(18) 0.039(2) -0.0010(15) 0.0116(16) 0.0044(15)
C62 0.0406(19) 0.0259(17) 0.0273(17) -0.0070(13) 0.0143(14) -0.0093(14)
C63 0.0316(16) 0.0260(17) 0.0206(15) -0.0018(12) 0.0067(12) -0.0091(13)
C64 0.0314(16) 0.0208(16) 0.0143(13) -0.0021(11) 0.0023(12) -0.0027(12)
C65 0.0350(17) 0.0179(15) 0.0184(14) -0.0014(12) 0.0052(12) -0.0023(13)
C66 0.0373(18) 0.0222(17) 0.0244(16) -0.0056(13) 0.0058(13) -0.0069(14)
C67 0.0322(18) 0.0335(19) 0.0282(17) -0.0055(14) -0.0003(14) -0.0046(15)
C68 0.0371(19) 0.0273(18) 0.0329(18) -0.0011(14) -0.0043(15) 0.0032(15)
C69 0.0396(18) 0.0193(16) 0.0206(15) -0.0007(12) -0.0017(13) -0.0038(13)
C70 0.0214(15) 0.0334(19) 0.0377(19) 0.0045(15) 0.0099(14) 0.0060(13)
C71 0.0319(18) 0.042(2) 0.042(2) 0.0119(17) 0.0156(16) 0.0082(16)
C72 0.0294(19) 0.038(2) 0.067(3) 0.0114(19) 0.0198(18) 0.0019(16)
C73B 0.028(3) 0.046(4) 0.052(5) 0.010(3) 0.010(3) -0.011(3)
C74B 0.031(4) 0.035(8) 0.034(8) 0.005(5) -0.002(6) -0.012(4)
C75B 0.066(4) 0.067(5) 0.051(4) 0.009(4) -0.005(3) -0.030(4)
C76B 0.065(5) 0.061(5) 0.037(4) -0.013(3) 0.012(3) -0.023(4)
C77B 0.036(3) 0.030(3) 0.038(3) 0.005(2) 0.011(2) 0.004(2)
C78B 0.058(4) 0.038(4) 0.092(6) 0.024(4) 0.034(4) 0.003(3)
C79B 0.044(3) 0.040(3) 0.052(4) 0.006(3) 0.016(3) 0.002(3)
O4A 0.078(4) 0.071(4) 0.035(2) -0.023(2) 0.000(2) -0.030(3)
O5 0.0361(14) 0.0424(15) 0.0383(14) -0.0055(12) 0.0021(11) 0.0031(11)
C80 0.050(3) 0.060(3) 0.061(3) 0.000(2) 0.021(2) 0.010(2)
C81 0.045(3) 0.186(8) 0.079(4) 0.039(5) 0.004(3) -0.016(4)
C82B 0.059(15) 0.08(2) 0.043(13) -0.007(12) 0.008(11) -0.034(14)
C83 0.052(2) 0.041(2) 0.050(2) -0.0094(19) -0.008(2) 0.0033(19)
C73A 0.028(3) 0.046(4) 0.052(5) 0.010(3) 0.010(3) -0.011(3)
C74A 0.031(4) 0.035(8) 0.034(8) 0.005(5) -0.002(6) -0.012(4)
C75A 0.066(4) 0.067(5) 0.051(4) 0.009(4) -0.005(3) -0.030(4)
C76A 0.065(5) 0.061(5) 0.037(4) -0.013(3) 0.012(3) -0.023(4)
C77A 0.036(3) 0.030(3) 0.038(3) 0.005(2) 0.011(2) 0.004(2)
C78A 0.044(3) 0.040(3) 0.052(4) 0.006(3) 0.016(3) 0.002(3)
C79A 0.058(4) 0.038(4) 0.092(6) 0.024(4) 0.034(4) 0.003(3)
C82A 0.048(4) 0.099(6) 0.062(4) 0.029(4) -0.017(3) -0.017(4)

loop_
_atom_type_symbol
_atom_type_description
_atom_type_scat_dispersion_real
_atom_type_scat_dispersion_imag
_atom_type_scat_source
C C 0.0181 0.0091 'International Tables Vol C Tables 4.2.6.8 and 6.1.1.4'
H H 0.0000 0.0000 'International Tables Vol C Tables 4.2.6.8 and 6.1.1.4'
Cu Cu -1.9646 0.5888 'International Tables Vol C Tables 4.2.6.8 and 6.1.1.4'
N N 0.0311 0.0180 'International Tables Vol C Tables 4.2.6.8 and 6.1.1.4'
O O 0.0492 0.0322 'International Tables Vol C Tables 4.2.6.8 and 6.1.1.4'
S S 0.3331 0.5567 'International Tables Vol C Tables 4.2.6.8 and 6.1.1.4'

loop_
_exptl_crystal_face_index_h
_exptl_crystal_face_index_k
_exptl_crystal_face_index_l
_exptl_crystal_face_perp_dist
0 -14 9 0.0164
0 14 -9 0.0164
-7 3 5 0.1853
7 -3 -5 0.1853
0 -11 -11 0.0164
0 11 11 0.0164

loop_
_geom_angle_atom_site_label_1
_geom_angle_atom_site_label_2
_geom_angle_atom_site_label_3
_geom_angle
_geom_angle_site_symmetry_1
_geom_angle_site_symmetry_3
_geom_angle_publ_flag
O1 Cu1 C1 175.02(12) . . ?
O1 S1 C70 104.39(16) . . ?
O2 S1 O1 110.95(14) . . ?
O2 S1 C70 105.17(15) . . ?
O3 S1 O1 111.52(14) . . ?
O3 S1 O2 115.66(15) . . ?
O3 S1 C70 108.28(16) . . ?
S1 O1 Cu1 125.11(14) . . ?
C1 N1 C2 111.7(2) . . ?
C1 N1 C4 123.6(2) . . ?
C2 N1 C4 124.5(2) . . ?
C1 N2 C3 111.1(2) . . ?
C1 N2 C37 126.2(2) . . ?
C3 N2 C37 122.7(2) . . ?
N1 C1 Cu1 124.7(2) . . ?
N1 C1 N2 104.0(2) . . ?
N2 C1 Cu1 131.3(2) . . ?
N1 C2 H2 126.8 . . ?
C3 C2 N1 106.4(2) . . ?
C3 C2 H2 126.8 . . ?
N2 C3 H3 126.6 . . ?
C2 C3 N2 106.8(2) . . ?
C2 C3 H3 126.6 . . ?
C5 C4 N1 118.5(2) . . ?
C5 C4 C9 122.6(3) . . ?
C9 C4 N1 118.9(2) . . ?
C4 C5 C10 120.6(2) . . ?
C6 C5 C4 117.7(3) . . ?
C6 C5 C10 121.5(3) . . ?
C5 C6 H6 119.2 . . ?
C7 C6 C5 121.6(3) . . ?
C7 C6 H6 119.2 . . ?
C6 C7 C8 118.9(3) . . ?
C6 C7 C23 120.3(3) . . ?
C8 C7 C23 120.7(3) . . ?
C7 C8 H8 119.1 . . ?
C9 C8 C7 121.8(3) . . ?
C9 C8 H8 119.1 . . ?
C4 C9 C24 119.0(2) . . ?
C8 C9 C4 117.4(3) . . ?
C8 C9 C24 123.6(3) . . ?
C5 C10 H10 105.7 . . ?
C5 C10 C11 112.3(2) . . ?
C5 C10 C17 112.9(2) . . ?
C11 C10 H10 105.7 . . ?
C11 C10 C17 113.7(2) . . ?
C17 C10 H10 105.7 . . ?
C12 C11 C10 122.3(3) . . ?
C12 C11 C16 118.0(3) . . ?
C16 C11 C10 119.6(3) . . ?
C11 C12 H12 119.5 . . ?
C11 C12 C13 121.0(3) . . ?
C13 C12 H12 119.5 . . ?
C12 C13 H13 119.9 . . ?
C14 C13 C12 120.2(3) . . ?
C14 C13 H13 119.9 . . ?
C13 C14 H14 120.1 . . ?
C13 C14 C15 119.8(3) . . ?
C15 C14 H14 120.1 . . ?
C14 C15 H15 119.9 . . ?
C16 C15 C14 120.1(3) . . ?
C16 C15 H15 119.9 . . ?
C11 C16 H16 119.5 . . ?
C15 C16 C11 120.9(3) . . ?
C15 C16 H16 119.5 . . ?
C18 C17 C10 122.8(3) . . ?
C18 C17 C22 118.5(3) . . ?
C22 C17 C10 118.7(3) . . ?
C17 C18 H18 119.6 . . ?
C17 C18 C19 120.8(3) . . ?
C19 C18 H18 119.6 . . ?
C18 C19 H19 119.8 . . ?
C20 C19 C18 120.3(3) . . ?
C20 C19 H19 119.8 . . ?
C19 C20 H20 120.4 . . ?
C19 C20 C21 119.2(3) . . ?
C21 C20 H20 120.4 . . ?
C20 C21 H21 119.8 . . ?
C20 C21 C22 120.4(3) . . ?
C22 C21 H21 119.8 . . ?
C17 C22 H22 119.6 . . ?
C21 C22 C17 120.7(3) . . ?
C21 C22 H22 119.6 . . ?
C7 C23 H23A 109.5 . . ?
C7 C23 H23B 109.5 . . ?
C7 C23 H23C 109.5 . . ?
H23A C23 H23B 109.5 . . ?
H23A C23 H23C 109.5 . . ?
H23B C23 H23C 109.5 . . ?
C9 C24 H24 105.9 . . ?
C25 C24 C9 114.3(2) . . ?
C25 C24 H24 105.9 . . ?
C31 C24 C9 112.6(2) . . ?
C31 C24 H24 105.9 . . ?
C31 C24 C25 111.4(2) . . ?
C26 C25 C24 118.8(3) . . ?
C26 C25 C30 118.1(3) . . ?
C30 C25 C24 123.0(3) . . ?
C25 C26 H26 119.3 . . ?
C25 C26 C27 121.5(3) . . ?
C27 C26 H26 119.3 . . ?
C26 C27 H27 120.0 . . ?
C28 C27 C26 120.0(3) . . ?
C28 C27 H27 120.0 . . ?
C27 C28 H28 120.3 . . ?
C27 C28 C29 119.5(3) . . ?
C29 C28 H28 120.3 . . ?
C28 C29 H29 119.8 . . ?
C28 C29 C30 120.4(3) . . ?
C30 C29 H29 119.8 . . ?
C25 C30 C29 120.5(3) . . ?
C25 C30 H30 119.7 . . ?
C29 C30 H30 119.7 . . ?
C32 C31 C24 122.9(3) . . ?
C32 C31 C36 118.8(3) . . ?
C36 C31 C24 118.3(3) . . ?
C31 C32 H32 119.6 . . ?
C31 C32 C33 120.7(3) . . ?
C33 C32 H32 119.6 . . ?
C32 C33 H33 119.9 . . ?
C34 C33 C32 120.3(3) . . ?
C34 C33 H33 119.9 . . ?
C33 C34 H34 120.4 . . ?
C33 C34 C35 119.3(3) . . ?
C35 C34 H34 120.4 . . ?
C34 C35 H35 119.9 . . ?
C36 C35 C34 120.3(3) . . ?
C36 C35 H35 119.9 . . ?
C31 C36 H36 119.7 . . ?
C35 C36 C31 120.5(3) . . ?
C35 C36 H36 119.7 . . ?
C38 C37 N2 119.2(2) . . ?
C42 C37 N2 118.5(2) . . ?
C42 C37 C38 122.2(3) . . ?
C37 C38 C43 121.3(2) . . ?
C39 C38 C37 117.5(3) . . ?
C39 C38 C43 121.2(3) . . ?
C38 C39 H39 119.1 . . ?
C40 C39 C38 121.8(3) . . ?
C40 C39 H39 119.1 . . ?
C39 C40 C41 118.7(3) . . ?
C39 C40 C56 121.7(3) . . ?
C41 C40 C56 119.6(3) . . ?
C40 C41 H41 119.1 . . ?
C40 C41 C42 121.9(3) . . ?
C42 C41 H41 119.1 . . ?
C37 C42 C41 117.8(3) . . ?
C37 C42 C57 122.8(3) . . ?
C41 C42 C57 119.3(3) . . ?
C38 C43 H43 106.5 . . ?
C38 C43 C44 111.9(2) . . ?
C38 C43 C50 110.1(2) . . ?
C44 C43 H43 106.5 . . ?
C44 C43 C50 114.8(2) . . ?
C50 C43 H43 106.5 . . ?
C45 C44 C43 118.8(3) . . ?
C49 C44 C43 122.7(3) . . ?
C49 C44 C45 118.5(3) . . ?
C44 C45 H45 119.5 . . ?
C44 C45 C46 121.0(3) . . ?
C46 C45 H45 119.5 . . ?
C45 C46 H46 120.2 . . ?
C47 C46 C45 119.6(3) . . ?
C47 C46 H46 120.2 . . ?
C46 C47 H47 120.1 . . ?
C46 C47 C48 119.7(3) . . ?
C48 C47 H47 120.1 . . ?
C47 C48 H48 119.7 . . ?
C49 C48 C47 120.5(3) . . ?
C49 C48 H48 119.7 . . ?
C44 C49 C48 120.6(3) . . ?
C44 C49 H49 119.7 . . ?
C48 C49 H49 119.7 . . ?
C51 C50 C43 124.2(3) . . ?
C51 C50 C55 118.3(3) . . ?
C55 C50 C43 117.4(3) . . ?
C50 C51 H51 119.9 . . ?
C50 C51 C52 120.1(3) . . ?
C52 C51 H51 119.9 . . ?
C51 C52 H52 119.7 . . ?
C53 C52 C51 120.7(3) . . ?
C53 C52 H52 119.7 . . ?
C52 C53 H53 120.2 . . ?
C52 C53 C54 119.5(3) . . ?
C54 C53 H53 120.2 . . ?
C53 C54 H54 120.1 . . ?
C55 C54 C53 119.8(3) . . ?
C55 C54 H54 120.1 . . ?
C50 C55 H55 119.3 . . ?
C54 C55 C50 121.5(3) . . ?
C54 C55 H55 119.3 . . ?
C40 C56 H56A 109.5 . . ?
C40 C56 H56B 109.5 . . ?
C40 C56 H56C 109.5 . . ?
H56A C56 H56B 109.5 . . ?
H56A C56 H56C 109.5 . . ?
H56B C56 H56C 109.5 . . ?
C42 C57 H57 106.5 . . ?
C58 C57 C42 113.1(2) . . ?
C58 C57 H57 106.5 . . ?
C58 C57 C64 116.5(2) . . ?
C64 C57 C42 107.2(2) . . ?
C64 C57 H57 106.5 . . ?
C59 C58 C57 120.5(3) . . ?
C59 C58 C63 117.9(3) . . ?
C63 C58 C57 121.2(3) . . ?
C58 C59 H59 119.5 . . ?
C58 C59 C60 121.0(3) . . ?
C60 C59 H59 119.5 . . ?
C59 C60 H60 119.9 . . ?
C61 C60 C59 120.2(3) . . ?
C61 C60 H60 119.9 . . ?
C60 C61 H61 120.1 . . ?
C62 C61 C60 119.7(3) . . ?
C62 C61 H61 120.1 . . ?
C61 C62 H62 119.8 . . ?
C61 C62 C63 120.3(3) . . ?
C63 C62 H62 119.8 . . ?
C58 C63 C62 120.8(3) . . ?
C58 C63 H63 119.6 . . ?
C62 C63 H63 119.6 . . ?
C65 C64 C57 123.2(3) . . ?
C69 C64 C57 118.4(3) . . ?
C69 C64 C65 118.1(3) . . ?
C64 C65 H65 119.8 . . ?
C66 C65 C64 120.4(3) . . ?
C66 C65 H65 119.8 . . ?
C65 C66 H66 119.6 . . ?
C67 C66 C65 120.8(3) . . ?
C67 C66 H66 119.6 . . ?
C66 C67 H67 120.2 . . ?
C66 C67 C68 119.6(3) . . ?
C68 C67 H67 120.2 . . ?
C67 C68 H68 120.4 . . ?
C69 C68 C67 119.2(3) . . ?
C69 C68 H68 120.4 . . ?
C64 C69 H69 119.0 . . ?
C68 C69 C64 121.9(3) . . ?
C68 C69 H69 119.0 . . ?
S1 C70 H70A 107.5 . . ?
S1 C70 H70B 107.5 . . ?
H70A C70 H70B 107.0 . . ?
C71 C70 S1 119.3(2) . . ?
C71 C70 H70A 107.5 . . ?
C71 C70 H70B 107.5 . . ?
C70 C71 C72 120.6(3) . . ?
C70 C71 C76B 107.0(5) . . ?
C70 C71 C76A 110.0(4) . . ?
C72 C71 C76B 96.7(5) . . ?
C72 C71 C76A 93.0(5) . . ?
C77B C71 C70 118.2(4) . . ?
C77B C71 C72 111.1(4) . . ?
C77B C71 C76B 97.6(7) . . ?
C77A C71 C70 121.8(4) . . ?
C77A C71 C72 107.7(4) . . ?
C77A C71 C76A 96.9(5) . . ?
C71 C72 H72A 111.1 . . ?
C71 C72 H72B 111.1 . . ?
C71 C72 H72C 111.6 . . ?
C71 C72 H72D 111.6 . . ?
C71 C72 C73B 100.6(4) . . ?
C71 C72 C73A 103.1(4) . . ?
H72A C72 H72B 109.1 . . ?
H72C C72 H72D 109.4 . . ?
C73B C72 H72C 111.6 . . ?
C73B C72 H72D 111.6 . . ?
C73A C72 H72A 111.1 . . ?
C73A C72 H72B 111.1 . . ?
C72 C73B H73A 111.1 . . ?
C72 C73B H73B 111.1 . . ?
H73A C73B H73B 109.0 . . ?
C74B C73B C72 103.4(10) . . ?
C74B C73B H73A 111.1 . . ?
C74B C73B H73B 111.1 . . ?
C73B C74B H74B 114.9 . . ?
C73B C74B C75B 106.6(14) . . ?
C73B C74B C77B 103.7(14) . . ?
C75B C74B H74B 114.9 . . ?
C77B C74B H74B 114.9 . . ?
C77B C74B C75B 100.2(14) . . ?
C74B C75B H75A 111.7 . . ?
C74B C75B H75B 111.7 . . ?
C74B C75B C76B 100.6(12) . . ?
H75A C75B H75B 109.4 . . ?
C76B C75B H75A 111.7 . . ?
C76B C75B H75B 111.7 . . ?
O4B C76B C71 134.3(10) . . ?
O4B C76B C75B 122.0(11) . . ?
C75B C76B C71 103.4(8) . . ?
C71 C77B C74B 96.9(10) . . ?
C71 C77B C78B 119.6(7) . . ?
C71 C77B C79B 104.6(7) . . ?
C78B C77B C74B 118.3(11) . . ?
C78B C77B C79B 106.3(8) . . ?
C79B C77B C74B 110.2(9) . . ?
C77B C78B H78A 109.5 . . ?
C77B C78B H78B 109.5 . . ?
C77B C78B H78C 109.5 . . ?
H78A C78B H78B 109.5 . . ?
H78A C78B H78C 109.5 . . ?
H78B C78B H78C 109.5 . . ?
C77B C79B H79A 109.5 . . ?
C77B C79B H79B 109.5 . . ?
C77B C79B H79C 109.5 . . ?
H79A C79B H79B 109.5 . . ?
H79A C79B H79C 109.5 . . ?
H79B C79B H79C 109.5 . . ?
C83 O5 C80 107.4(3) . . ?
O5 C80 H80A 110.4 . . ?
O5 C80 H80B 110.4 . . ?
O5 C80 C81 106.7(4) . . ?
H80A C80 H80B 108.6 . . ?
C81 C80 H80A 110.4 . . ?
C81 C80 H80B 110.4 . . ?
C80 C81 H81A 111.1 . . ?
C80 C81 H81B 111.1 . . ?
C80 C81 H81C 111.8 . . ?
C80 C81 H81D 111.8 . . ?
C80 C81 C82B 99.7(7) . . ?
C80 C81 C82A 103.5(4) . . ?
H81A C81 H81B 109.0 . . ?
H81C C81 H81D 109.6 . . ?
C82B C81 H81C 111.8 . . ?
C82B C81 H81D 111.8 . . ?
C82A C81 H81A 111.1 . . ?
C82A C81 H81B 111.1 . . ?
C81 C82B H82A 111.7 . . ?
C81 C82B H82B 111.7 . . ?
H82A C82B H82B 109.5 . . ?
C83 C82B C81 100.2(7) . . ?
C83 C82B H82A 111.7 . . ?
C83 C82B H82B 111.7 . . ?
O5 C83 C82B 104.7(6) . . ?
O5 C83 H83A 110.8 . . ?
O5 C83 H83B 110.8 . . ?
O5 C83 H83C 110.8 . . ?
O5 C83 H83D 110.8 . . ?
O5 C83 C82A 104.7(4) . . ?
C82B C83 H83C 110.8 . . ?
C82B C83 H83D 110.8 . . ?
H83A C83 H83B 108.9 . . ?
H83C C83 H83D 108.9 . . ?
C82A C83 H83A 110.8 . . ?
C82A C83 H83B 110.8 . . ?
C72 C73A H73C 111.6 . . ?
C72 C73A H73D 111.6 . . ?
H73C C73A H73D 109.4 . . ?
C74A C73A C72 100.7(8) . . ?
C74A C73A H73C 111.6 . . ?
C74A C73A H73D 111.6 . . ?
C73A C74A H74A 114.3 . . ?
C73A C74A C77A 103.2(12) . . ?
C75A C74A C73A 105.4(11) . . ?
C75A C74A H74A 114.3 . . ?
C75A C74A C77A 104.1(12) . . ?
C77A C74A H74A 114.3 . . ?
C74A C75A H75C 111.7 . . ?
C74A C75A H75D 111.7 . . ?
H75C C75A H75D 109.4 . . ?
C76A C75A C74A 100.5(11) . . ?
C76A C75A H75C 111.7 . . ?
C76A C75A H75D 111.7 . . ?
O4A C76A C71 128.8(8) . . ?
O4A C76A C75A 123.4(10) . . ?
C75A C76A C71 107.5(7) . . ?
C71 C77A C74A 97.1(8) . . ?
C71 C77A C78A 113.0(6) . . ?
C78A C77A C74A 111.6(9) . . ?
C79A C77A C71 110.7(7) . . ?
C79A C77A C74A 112.9(7) . . ?
C79A C77A C78A 110.9(7) . . ?
C77A C78A H78D 109.5 . . ?
C77A C78A H78E 109.5 . . ?
C77A C78A H78F 109.5 . . ?
H78D C78A H78E 109.5 . . ?
H78D C78A H78F 109.5 . . ?
H78E C78A H78F 109.5 . . ?
C77A C79A H79D 109.5 . . ?
C77A C79A H79E 109.5 . . ?
C77A C79A H79F 109.5 . . ?
H79D C79A H79E 109.5 . . ?
H79D C79A H79F 109.5 . . ?
H79E C79A H79F 109.5 . . ?
C81 C82A H82C 111.8 . . ?
C81 C82A H82D 111.8 . . ?
C83 C82A C81 100.1(4) . . ?
C83 C82A H82C 111.8 . . ?
C83 C82A H82D 111.8 . . ?
H82C C82A H82D 109.5 . . ?

loop_
_geom_bond_atom_site_label_1
_geom_bond_atom_site_label_2
_geom_bond_distance
_geom_bond_site_symmetry_2
_geom_bond_publ_flag
Cu1 O1 1.874(2) . ?
Cu1 C1 1.882(3) . ?
S1 O1 1.489(2) . ?
S1 O2 1.443(2) . ?
S1 O3 1.442(2) . ?
S1 C70 1.781(3) . ?
O4B C76B 1.192(14) . ?
N1 C1 1.355(3) . ?
N1 C2 1.387(3) . ?
N1 C4 1.441(3) . ?
N2 C1 1.356(4) . ?
N2 C3 1.393(3) . ?
N2 C37 1.449(3) . ?
C2 H2 0.9500 . ?
C2 C3 1.344(4) . ?
C3 H3 0.9500 . ?
C4 C5 1.396(4) . ?
C4 C9 1.403(4) . ?
C5 C6 1.394(4) . ?
C5 C10 1.527(4) . ?
C6 H6 0.9500 . ?
C6 C7 1.389(4) . ?
C7 C8 1.397(4) . ?
C7 C23 1.512(4) . ?
C8 H8 0.9500 . ?
C8 C9 1.390(4) . ?
C9 C24 1.530(4) . ?
C10 H10 1.0000 . ?
C10 C11 1.528(4) . ?
C10 C17 1.529(4) . ?
C11 C12 1.392(4) . ?
C11 C16 1.396(4) . ?
C12 H12 0.9500 . ?
C12 C13 1.392(4) . ?
C13 H13 0.9500 . ?
C13 C14 1.372(4) . ?
C14 H14 0.9500 . ?
C14 C15 1.386(5) . ?
C15 H15 0.9500 . ?
C15 C16 1.386(4) . ?
C16 H16 0.9500 . ?
C17 C18 1.389(4) . ?
C17 C22 1.391(4) . ?
C18 H18 0.9500 . ?
C18 C19 1.390(4) . ?
C19 H19 0.9500 . ?
C19 C20 1.384(5) . ?
C20 H20 0.9500 . ?
C20 C21 1.386(5) . ?
C21 H21 0.9500 . ?
C21 C22 1.387(4) . ?
C22 H22 0.9500 . ?
C23 H23A 0.9800 . ?
C23 H23B 0.9800 . ?
C23 H23C 0.9800 . ?
C24 H24 1.0000 . ?
C24 C25 1.529(4) . ?
C24 C31 1.524(4) . ?
C25 C26 1.384(4) . ?
C25 C30 1.385(4) . ?
C26 H26 0.9500 . ?
C26 C27 1.387(5) . ?
C27 H27 0.9500 . ?
C27 C28 1.376(5) . ?
C28 H28 0.9500 . ?
C28 C29 1.377(5) . ?
C29 H29 0.9500 . ?
C29 C30 1.396(5) . ?
C30 H30 0.9500 . ?
C31 C32 1.380(4) . ?
C31 C36 1.393(5) . ?
C32 H32 0.9500 . ?
C32 C33 1.393(5) . ?
C33 H33 0.9500 . ?
C33 C34 1.381(5) . ?
C34 H34 0.9500 . ?
C34 C35 1.388(5) . ?
C35 H35 0.9500 . ?
C35 C36 1.387(5) . ?
C36 H36 0.9500 . ?
C37 C38 1.403(4) . ?
C37 C42 1.390(4) . ?
C38 C39 1.394(4) . ?
C38 C43 1.525(4) . ?
C39 H39 0.9500 . ?
C39 C40 1.386(4) . ?
C40 C41 1.389(4) . ?
C40 C56 1.510(4) . ?
C41 H41 0.9500 . ?
C41 C42 1.391(4) . ?
C42 C57 1.532(4) . ?
C43 H43 1.0000 . ?
C43 C44 1.528(4) . ?
C43 C50 1.531(4) . ?
C44 C45 1.390(4) . ?
C44 C49 1.384(4) . ?
C45 H45 0.9500 . ?
C45 C46 1.398(4) . ?
C46 H46 0.9500 . ?
C46 C47 1.373(5) . ?
C47 H47 0.9500 . ?
C47 C48 1.386(5) . ?
C48 H48 0.9500 . ?
C48 C49 1.385(5) . ?
C49 H49 0.9500 . ?
C50 C51 1.385(4) . ?
C50 C55 1.391(5) . ?
C51 H51 0.9500 . ?
C51 C52 1.399(5) . ?
C52 H52 0.9500 . ?
C52 C53 1.374(5) . ?
C53 H53 0.9500 . ?
C53 C54 1.384(6) . ?
C54 H54 0.9500 . ?
C54 C55 1.380(5) . ?
C55 H55 0.9500 . ?
C56 H56A 0.9800 . ?
C56 H56B 0.9800 . ?
C56 H56C 0.9800 . ?
C57 H57 1.0000 . ?
C57 C58 1.526(4) . ?
C57 C64 1.530(4) . ?
C58 C59 1.390(5) . ?
C58 C63 1.395(4) . ?
C59 H59 0.9500 . ?
C59 C60 1.393(5) . ?
C60 H60 0.9500 . ?
C60 C61 1.379(5) . ?
C61 H61 0.9500 . ?
C61 C62 1.374(5) . ?
C62 H62 0.9500 . ?
C62 C63 1.396(5) . ?
C63 H63 0.9500 . ?
C64 C65 1.394(4) . ?
C64 C69 1.387(5) . ?
C65 H65 0.9500 . ?
C65 C66 1.384(5) . ?
C66 H66 0.9500 . ?
C66 C67 1.382(5) . ?
C67 H67 0.9500 . ?
C67 C68 1.390(5) . ?
C68 H68 0.9500 . ?
C68 C69 1.386(5) . ?
C69 H69 0.9500 . ?
C70 H70A 0.9900 . ?
C70 H70B 0.9900 . ?
C70 C71 1.525(5) . ?
C71 C72 1.547(5) . ?
C71 C76B 1.602(11) . ?
C71 C77B 1.442(9) . ?
C71 C76A 1.629(11) . ?
C71 C77A 1.475(8) . ?
C72 H72A 0.9900 . ?
C72 H72B 0.9900 . ?
C72 H72C 0.9900 . ?
C72 H72D 0.9900 . ?
C72 C73B 1.565(10) . ?
C72 C73A 1.604(9) . ?
C73B H73A 0.9900 . ?
C73B H73B 0.9900 . ?
C73B C74B 1.52(3) . ?
C74B H74B 1.0000 . ?
C74B C75B 1.546(14) . ?
C74B C77B 1.54(2) . ?
C75B H75A 0.9900 . ?
C75B H75B 0.9900 . ?
C75B C76B 1.578(16) . ?
C77B C78B 1.500(13) . ?
C77B C79B 1.517(15) . ?
C78B H78A 0.9800 . ?
C78B H78B 0.9800 . ?
C78B H78C 0.9800 . ?
C79B H79A 0.9800 . ?
C79B H79B 0.9800 . ?
C79B H79C 0.9800 . ?
O4A C76A 1.251(11) . ?
O5 C80 1.442(4) . ?
O5 C83 1.429(4) . ?
C80 H80A 0.9900 . ?
C80 H80B 0.9900 . ?
C80 C81 1.491(6) . ?
C81 H81A 0.9900 . ?
C81 H81B 0.9900 . ?
C81 H81C 0.9900 . ?
C81 H81D 0.9900 . ?
C81 C82B 1.515(9) . ?
C81 C82A 1.528(7) . ?
C82B H82A 0.9900 . ?
C82B H82B 0.9900 . ?
C82B C83 1.495(9) . ?
C83 H83A 0.9900 . ?
C83 H83B 0.9900 . ?
C83 H83C 0.9900 . ?
C83 H83D 0.9900 . ?
C83 C82A 1.485(6) . ?
C73A H73C 0.9900 . ?
C73A H73D 0.9900 . ?
C73A C74A 1.53(2) . ?
C74A H74A 1.0000 . ?
C74A C75A 1.517(13) . ?
C74A C77A 1.55(2) . ?
C75A H75C 0.9900 . ?
C75A H75D 0.9900 . ?
C75A C76A 1.500(13) . ?
C77A C78A 1.541(10) . ?
C77A C79A 1.471(14) . ?
C78A H78D 0.9800 . ?
C78A H78E 0.9800 . ?
C78A H78F 0.9800 . ?
C79A H79D 0.9800 . ?
C79A H79E 0.9800 . ?
C79A H79F 0.9800 . ?
C82A H82C 0.9900 . ?
C82A H82D 0.9900 . ?

loop_
_geom_torsion_atom_site_label_1
_geom_torsion_atom_site_label_2
_geom_torsion_atom_site_label_3
_geom_torsion_atom_site_label_4
_geom_torsion
_geom_torsion_site_symmetry_1
_geom_torsion_site_symmetry_2
_geom_torsion_site_symmetry_3
_geom_torsion_site_symmetry_4
_geom_torsion_publ_flag
S1 C70 C71 C72 12.5(5) . . . . ?
S1 C70 C71 C76B -96.3(6) . . . . ?
S1 C70 C71 C77B 155.0(5) . . . . ?
S1 C70 C71 C76A 118.9(5) . . . . ?
S1 C70 C71 C77A -129.0(5) . . . . ?
O1 S1 C70 C71 -68.8(3) . . . . ?
O2 S1 O1 Cu1 -103.75(19) . . . . ?
O2 S1 C70 C71 174.3(3) . . . . ?
O3 S1 O1 Cu1 26.8(2) . . . . ?
O3 S1 C70 C71 50.1(3) . . . . ?
N1 C2 C3 N2 -0.4(3) . . . . ?
N1 C4 C5 C6 -179.0(2) . . . . ?
N1 C4 C5 C10 6.0(4) . . . . ?
N1 C4 C9 C8 179.6(2) . . . . ?
N1 C4 C9 C24 0.2(4) . . . . ?
N2 C37 C38 C39 176.4(3) . . . . ?
N2 C37 C38 C43 -4.6(4) . . . . ?
N2 C37 C42 C41 -173.9(3) . . . . ?
N2 C37 C42 C57 10.8(4) . . . . ?
C1 N1 C2 C3 0.0(3) . . . . ?
C1 N1 C4 C5 -92.7(3) . . . . ?
C1 N1 C4 C9 87.3(3) . . . . ?
C1 N2 C3 C2 0.7(3) . . . . ?
C1 N2 C37 C38 82.3(3) . . . . ?
C1 N2 C37 C42 -100.8(3) . . . . ?
C2 N1 C1 Cu1 -178.31(19) . . . . ?
C2 N1 C1 N2 0.4(3) . . . . ?
C2 N1 C4 C5 82.6(3) . . . . ?
C2 N1 C4 C9 -97.4(3) . . . . ?
C3 N2 C1 Cu1 177.9(2) . . . . ?
C3 N2 C1 N1 -0.6(3) . . . . ?
C3 N2 C37 C38 -98.7(3) . . . . ?
C3 N2 C37 C42 78.2(3) . . . . ?
C4 N1 C1 Cu1 -2.5(4) . . . . ?
C4 N1 C1 N2 176.2(2) . . . . ?
C4 N1 C2 C3 -175.8(2) . . . . ?
C4 C5 C6 C7 -0.8(4) . . . . ?
C4 C5 C10 C11 99.1(3) . . . . ?
C4 C5 C10 C17 -130.8(3) . . . . ?
C4 C9 C24 C25 -156.2(2) . . . . ?
C4 C9 C24 C31 75.3(3) . . . . ?
C5 C4 C9 C8 -0.4(4) . . . . ?
C5 C4 C9 C24 -179.8(2) . . . . ?
C5 C6 C7 C8 0.0(4) . . . . ?
C5 C6 C7 C23 -179.1(3) . . . . ?
C5 C10 C11 C12 -9.7(4) . . . . ?
C5 C10 C11 C16 174.3(3) . . . . ?
C5 C10 C17 C18 -94.9(3) . . . . ?
C5 C10 C17 C22 86.7(3) . . . . ?
C6 C5 C10 C11 -75.7(3) . . . . ?
C6 C5 C10 C17 54.4(3) . . . . ?
C6 C7 C8 C9 0.7(4) . . . . ?
C7 C8 C9 C4 -0.5(4) . . . . ?
C7 C8 C9 C24 178.9(3) . . . . ?
C8 C9 C24 C25 24.5(4) . . . . ?
C8 C9 C24 C31 -104.0(3) . . . . ?
C9 C4 C5 C6 1.0(4) . . . . ?
C9 C4 C5 C10 -174.0(2) . . . . ?
C9 C24 C25 C26 98.5(3) . . . . ?
C9 C24 C25 C30 -84.5(4) . . . . ?
C9 C24 C31 C32 28.0(4) . . . . ?
C9 C24 C31 C36 -152.0(3) . . . . ?
C10 C5 C6 C7 174.2(3) . . . . ?
C10 C11 C12 C13 -175.6(3) . . . . ?
C10 C11 C16 C15 175.5(3) . . . . ?
C10 C17 C18 C19 -178.3(3) . . . . ?
C10 C17 C22 C21 179.1(3) . . . . ?
C11 C10 C17 C18 34.6(4) . . . . ?
C11 C10 C17 C22 -143.8(3) . . . . ?
C11 C12 C13 C14 0.3(5) . . . . ?
C12 C11 C16 C15 -0.6(5) . . . . ?
C12 C13 C14 C15 -0.9(5) . . . . ?
C13 C14 C15 C16 0.8(5) . . . . ?
C14 C15 C16 C11 0.0(5) . . . . ?
C16 C11 C12 C13 0.4(4) . . . . ?
C17 C10 C11 C12 -139.4(3) . . . . ?
C17 C10 C11 C16 44.6(4) . . . . ?
C17 C18 C19 C20 -0.7(5) . . . . ?
C18 C17 C22 C21 0.6(5) . . . . ?
C18 C19 C20 C21 0.7(5) . . . . ?
C19 C20 C21 C22 0.0(5) . . . . ?
C20 C21 C22 C17 -0.7(5) . . . . ?
C22 C17 C18 C19 0.1(5) . . . . ?
C23 C7 C8 C9 179.7(3) . . . . ?
C24 C25 C26 C27 177.1(3) . . . . ?
C24 C25 C30 C29 -177.3(3) . . . . ?
C24 C31 C32 C33 179.0(3) . . . . ?
C24 C31 C36 C35 -178.2(3) . . . . ?
C25 C24 C31 C32 -102.0(3) . . . . ?
C25 C24 C31 C36 77.9(3) . . . . ?
C25 C26 C27 C28 -0.1(5) . . . . ?
C26 C25 C30 C29 -0.2(5) . . . . ?
C26 C27 C28 C29 0.7(6) . . . . ?
C27 C28 C29 C30 -1.0(6) . . . . ?
C28 C29 C30 C25 0.8(6) . . . . ?
C30 C25 C26 C27 -0.1(5) . . . . ?
C31 C24 C25 C26 -132.4(3) . . . . ?
C31 C24 C25 C30 44.6(4) . . . . ?
C31 C32 C33 C34 -1.2(5) . . . . ?
C32 C31 C36 C35 1.7(5) . . . . ?
C32 C33 C34 C35 2.7(5) . . . . ?
C33 C34 C35 C36 -1.9(6) . . . . ?
C34 C35 C36 C31 -0.3(6) . . . . ?
C36 C31 C32 C33 -1.0(5) . . . . ?
C37 N2 C1 Cu1 -3.0(4) . . . . ?
C37 N2 C1 N1 178.5(2) . . . . ?
C37 N2 C3 C2 -178.5(2) . . . . ?
C37 C38 C39 C40 -3.0(5) . . . . ?
C37 C38 C43 C44 95.5(3) . . . . ?
C37 C38 C43 C50 -135.6(3) . . . . ?
C37 C42 C57 C58 -113.1(3) . . . . ?
C37 C42 C57 C64 117.2(3) . . . . ?
C38 C37 C42 C41 2.9(4) . . . . ?
C38 C37 C42 C57 -172.4(3) . . . . ?
C38 C39 C40 C41 3.6(5) . . . . ?
C38 C39 C40 C56 -178.6(3) . . . . ?
C38 C43 C44 C45 -129.6(3) . . . . ?
C38 C43 C44 C49 50.6(4) . . . . ?
C38 C43 C50 C51 -117.5(3) . . . . ?
C38 C43 C50 C55 62.7(4) . . . . ?
C39 C38 C43 C44 -85.6(3) . . . . ?
C39 C38 C43 C50 43.3(4) . . . . ?
C39 C40 C41 C42 -0.9(5) . . . . ?
C40 C41 C42 C37 -2.3(5) . . . . ?
C40 C41 C42 C57 173.2(3) . . . . ?
C41 C42 C57 C58 71.7(4) . . . . ?
C41 C42 C57 C64 -58.1(4) . . . . ?
C42 C37 C38 C39 -0.4(4) . . . . ?
C42 C37 C38 C43 178.6(3) . . . . ?
C42 C57 C58 C59 29.5(4) . . . . ?
C42 C57 C58 C63 -157.0(3) . . . . ?
C42 C57 C64 C65 89.6(3) . . . . ?
C42 C57 C64 C69 -83.5(3) . . . . ?
C43 C38 C39 C40 178.0(3) . . . . ?
C43 C44 C45 C46 179.9(3) . . . . ?
C43 C44 C49 C48 179.6(3) . . . . ?
C43 C50 C51 C52 179.4(3) . . . . ?
C43 C50 C55 C54 -179.7(3) . . . . ?
C44 C43 C50 C51 9.8(4) . . . . ?
C44 C43 C50 C55 -170.0(3) . . . . ?
C44 C45 C46 C47 -0.4(5) . . . . ?
C45 C44 C49 C48 -0.2(5) . . . . ?
C45 C46 C47 C48 1.4(5) . . . . ?
C46 C47 C48 C49 -1.9(6) . . . . ?
C47 C48 C49 C44 1.3(6) . . . . ?
C49 C44 C45 C46 -0.3(5) . . . . ?
C50 C43 C44 C45 104.0(3) . . . . ?
C50 C43 C44 C49 -75.8(4) . . . . ?
C50 C51 C52 C53 0.2(5) . . . . ?
C51 C50 C55 C54 0.5(5) . . . . ?
C51 C52 C53 C54 0.8(6) . . . . ?
C52 C53 C54 C55 -1.2(6) . . . . ?
C53 C54 C55 C50 0.6(6) . . . . ?
C55 C50 C51 C52 -0.9(5) . . . . ?
C56 C40 C41 C42 -178.7(3) . . . . ?
C57 C58 C59 C60 172.6(3) . . . . ?
C57 C58 C63 C62 -173.6(3) . . . . ?
C57 C64 C65 C66 -172.4(3) . . . . ?
C57 C64 C69 C68 172.8(3) . . . . ?
C58 C57 C64 C65 -38.2(4) . . . . ?
C58 C57 C64 C69 148.7(3) . . . . ?
C58 C59 C60 C61 1.7(6) . . . . ?
C59 C58 C63 C62 0.0(5) . . . . ?
C59 C60 C61 C62 -1.3(6) . . . . ?
C60 C61 C62 C63 0.2(5) . . . . ?
C61 C62 C63 C58 0.4(5) . . . . ?
C63 C58 C59 C60 -1.1(5) . . . . ?
C64 C57 C58 C59 154.4(3) . . . . ?
C64 C57 C58 C63 -32.1(4) . . . . ?
C64 C65 C66 C67 -0.1(5) . . . . ?
C65 C64 C69 C68 -0.7(5) . . . . ?
C65 C66 C67 C68 -0.7(5) . . . . ?
C66 C67 C68 C69 0.7(5) . . . . ?
C67 C68 C69 C64 -0.1(5) . . . . ?
C69 C64 C65 C66 0.7(4) . . . . ?
C70 S1 O1 Cu1 143.45(18) . . . . ?
C70 C71 C72 C73B 162.7(5) . . . . ?
C70 C71 C72 C73A -165.5(5) . . . . ?
C70 C71 C76B O4B 13.0(17) . . . . ?
C70 C71 C76B C75B -160.9(7) . . . . ?
C70 C71 C77B C74B 173.4(8) . . . . ?
C70 C71 C77B C78B 45.2(11) . . . . ?
C70 C71 C77B C79B -73.6(7) . . . . ?
C70 C71 C76A O4A -24.1(12) . . . . ?
C70 C71 C76A C75A 162.3(6) . . . . ?
C70 C71 C77A C74A -170.6(7) . . . . ?
C70 C71 C77A C78A -53.5(8) . . . . ?
C70 C71 C77A C79A 71.6(7) . . . . ?
C71 C72 C73B C74B 14.1(8) . . . . ?
C71 C72 C73A C74A -14.1(7) . . . . ?
C72 C71 C76B O4B -111.9(15) . . . . ?
C72 C71 C76B C75B 74.2(9) . . . . ?
C72 C71 C77B C74B -40.8(9) . . . . ?
C72 C71 C77B C78B -169.0(8) . . . . ?
C72 C71 C77B C79B 72.2(7) . . . . ?
C72 C71 C76A O4A 100.1(11) . . . . ?
C72 C71 C76A C75A -73.5(8) . . . . ?
C72 C71 C77A C74A 43.6(8) . . . . ?
C72 C71 C77A C78A 160.7(5) . . . . ?
C72 C71 C77A C79A -74.2(7) . . . . ?
C72 C73B C74B C75B 65.8(15) . . . . ?
C72 C73B C74B C77B -39.5(11) . . . . ?
C72 C73A C74A C75A -67.7(12) . . . . ?
C72 C73A C74A C77A 41.3(8) . . . . ?
C73B C74B C75B C76B -73.7(15) . . . . ?
C73B C74B C77B C71 48.7(10) . . . . ?
C73B C74B C77B C78B 177.8(9) . . . . ?
C73B C74B C77B C79B -59.6(13) . . . . ?
C74B C75B C76B O4B -173.9(15) . . . . ?
C74B C75B C76B C71 1.0(14) . . . . ?
C75B C74B C77B C71 -61.4(14) . . . . ?
C75B C74B C77B C78B 67.7(16) . . . . ?
C75B C74B C77B C79B -169.7(11) . . . . ?
C76B C71 C72 C73B -83.0(7) . . . . ?
C76B C71 C77B C74B 59.5(9) . . . . ?
C76B C71 C77B C78B -68.7(10) . . . . ?
C76B C71 C77B C79B 172.5(7) . . . . ?
C77B C71 C72 C73B 17.8(7) . . . . ?
C77B C71 C76B O4B 135.7(15) . . . . ?
C77B C71 C76B C75B -38.2(9) . . . . ?
C77B C74B C75B C76B 34.1(15) . . . . ?
O5 C80 C81 C82B 33.3(9) . . . . ?
O5 C80 C81 C82A -17.6(7) . . . . ?
O5 C83 C82A C81 -41.7(6) . . . . ?
C80 O5 C83 C82B -20.6(9) . . . . ?
C80 O5 C83 C82A 32.3(5) . . . . ?
C80 C81 C82B C83 -44.3(12) . . . . ?
C80 C81 C82A C83 35.7(7) . . . . ?
C81 C82B C83 O5 40.9(13) . . . . ?
C83 O5 C80 C81 -8.5(5) . . . . ?
C73A C74A C75A C76A 75.7(13) . . . . ?
C73A C74A C77A C71 -53.1(8) . . . . ?
C73A C74A C77A C78A -171.4(7) . . . . ?
C73A C74A C77A C79A 63.0(10) . . . . ?
C74A C75A C76A C71 -0.7(12) . . . . ?
C74A C75A C76A O4A -174.7(12) . . . . ?
C75A C74A C77A C71 56.8(12) . . . . ?
C75A C74A C77A C78A -61.5(14) . . . . ?
C75A C74A C77A C79A 172.9(10) . . . . ?
C76A C71 C72 C73A 79.1(6) . . . . ?
C76A C71 C77A C74A -51.9(8) . . . . ?
C76A C71 C77A C78A 65.3(7) . . . . ?
C76A C71 C77A C79A -169.7(6) . . . . ?
C77A C71 C72 C73A -19.2(6) . . . . ?
C77A C71 C76A O4A -151.6(10) . . . . ?
C77A C71 C76A C75A 34.8(8) . . . . ?
C77A C74A C75A C76A -32.6(14) . . . . ?
